data_1001559
loop_
_publ_author_name
'Lucas, S'
'Groult, D'
'Nguyen, N'
'Michel, C'
'Hervieu, M'
'Raveau, B'

_publ_section_title
;
Pb~1-x~Sr~4~Fe~2~O~9-d~: a layered iron oxide intergrowth of 1201- and
0201-type structures
;
_journal_coden_ASTM JSSCBI
_journal_name_full 'Journal of Solid State Chemistry'
_journal_page_first 20
_journal_page_last 30
_journal_paper_doi 10.1006/jssc.1993.1004
_journal_volume 102
_journal_year 1993
_chemical_formula_structural 'Pb0.78 Sr4 Fe2 O9'
_chemical_formula_sum 'Fe2 O9 Pb0.78 Sr4'
_chemical_name_systematic 'Lead strontium iron oxide (0.8/4/2/9)'
_space_group_IT_number 139
_symmetry_cell_setting tetragonal
_symmetry_Int_Tables_number 139
_symmetry_space_group_name_Hall '-I 4 2'
_symmetry_space_group_name_H-M 'I 4/m m m'
_cell_angle_alpha 90
_cell_angle_beta 90
_cell_angle_gamma 90
_cell_formula_units_Z 2
_cell_length_a 3.8349(1)
_cell_length_b 3.8349(1)
_cell_length_c 30.664(1)
_cell_volume 451.0
_refine_ls_R_factor_all 0.085
_cod_original_formula_sum 'Fe2 O9 Pb.78 Sr4'
_cod_database_code 1001559

loop_
_symmetry_equiv_pos_as_xyz
x,y,z
-x,-y,z
-x,y,z
x,-y,z
-y,x,z
y,-x,z
y,x,z
-y,-x,z
-x,-y,-z
x,y,-z
x,-y,-z
-x,y,-z
y,-x,-z
-y,x,-z
-y,-x,-z
y,x,-z
1/2+x,1/2+y,1/2+z
1/2-x,1/2-y,1/2+z
1/2-x,1/2+y,1/2+z
1/2+x,1/2-y,1/2+z
1/2-y,1/2+x,1/2+z
1/2+y,1/2-x,1/2+z
1/2+y,1/2+x,1/2+z
1/2-y,1/2-x,1/2+z
1/2-x,1/2-y,1/2-z
1/2+x,1/2+y,1/2-z
1/2+x,1/2-y,1/2-z
1/2-x,1/2+y,1/2-z
1/2+y,1/2-x,1/2-z
1/2-y,1/2+x,1/2-z
1/2-y,1/2-x,1/2-z
1/2+y,1/2+x,1/2-z

loop_
_atom_site_label
_atom_site_type_symbol
_atom_site_symmetry_multiplicity
_atom_site_Wyckoff_symbol
_atom_site_fract_x
_atom_site_fract_y
_atom_site_fract_z
_atom_site_occupancy
_atom_site_attached_hydrogens
_atom_site_calc_flag
Pb1 Pb4+ 8 i 0.060(4) 0. 0. 0.1962(37) 0 d
Sr1 Sr2+ 4 e 0.5 0.5 0.0851(1) 1. 0 d
Sr2 Sr2+ 4 e 0.5 0.5 0.2054(1) 1. 0 d
Fe1 Fe3+ 4 e 0. 0. 0.1499(2) 1. 0 d
O1 O2- 2 b 0. 0. 0.5 1. 0 d
O2 O2- 16 n 0.192(8) 0. 0.0694(4) 0.25 0 d
O3 O2- 8 g 0.5 0. 0.1441(6) 1. 0 d
O4 O2- 4 e 0. 0. 0.2124(3) 1. 0 d

loop_
_atom_type_symbol
_atom_type_oxidation_number
Pb4+ 4.000
Sr2+ 2.000
Fe3+ 3.430
O2- -2.000
